data_2228772
loop_
_publ_author_name
'Fun, Hoong-Kun'
'Chantrapromma, Suchada'
'Chandrakantha, B.'
'Isloor, Arun M.'
'Shetty, Prakash'

_publ_section_title
;
 5-[(4-Methoxybenzyl)sulfanyl]-2-methyl-1,3,4-thiadiazole
;
_journal_coeditor_code IS2640
_journal_issue 1
_journal_name_full 'Acta Crystallographica Section E'
_journal_page_first o163
_journal_paper_doi 10.1107/S1600536810051858
_journal_volume 67
_journal_year 2011
_chemical_formula_iupac 'C11 H12 N2 O S2'
_chemical_formula_moiety 'C11 H12 N2 O S2'
_chemical_formula_sum 'C11 H12 N2 O S2'
_chemical_formula_weight 252.35
_chemical_melting_point_gt 413
_chemical_melting_point_lt 415
_chemical_name_systematic
;
5-[(4-Methoxybenzyl)sulfanyl]-2-methyl-1,3,4-thiadiazole
;
_space_group_IT_number 14
_symmetry_cell_setting monoclinic
_symmetry_space_group_name_Hall '-P 2ybc'
_symmetry_space_group_name_H-M 'P 1 21/c 1'
_atom_sites_solution_hydrogens geom
_atom_sites_solution_primary direct
_atom_sites_solution_secondary difmap
_audit_creation_method SHELXL-97
_cell_angle_alpha 90.00
_cell_angle_beta 96.4770(10)
_cell_angle_gamma 90.00
_cell_formula_units_Z 4
_cell_length_a 14.7765(4)
_cell_length_b 8.6916(3)
_cell_length_c 9.7339(3)
_cell_measurement_reflns_used 2828
_cell_measurement_temperature 296(2)
_cell_measurement_theta_max 27.50
_cell_measurement_theta_min 2.72
_cell_volume 1242.16(7)
_computing_cell_refinement 'SAINT (Bruker, 2005)'
_computing_data_collection 'APEX2 (Bruker, 2005)'
_computing_data_reduction 'SAINT (Bruker, 2005)'
_computing_molecular_graphics 'SHELXTL (Sheldrick, 2008)'
_computing_publication_material
;
SHELXTL (Sheldrick, 2008) and PLATON (Spek, 2009)
;
_computing_structure_refinement 'SHELXTL (Sheldrick, 2008)'
_computing_structure_solution 'SHELXTL (Sheldrick, 2008)'
_diffrn_ambient_temperature 296(2)
_diffrn_measured_fraction_theta_full 0.991
_diffrn_measured_fraction_theta_max 0.991
_diffrn_measurement_device_type 'Bruker APEXII CCD area-detector'
_diffrn_measurement_method '\f and \w'
_diffrn_radiation_monochromator graphite
_diffrn_radiation_source 'sealed tube'
_diffrn_radiation_type MoK\a
_diffrn_radiation_wavelength 0.71073
_diffrn_reflns_av_R_equivalents 0.0397
_diffrn_reflns_av_sigmaI/netI 0.0459
_diffrn_reflns_limit_h_max 19
_diffrn_reflns_limit_h_min -19
_diffrn_reflns_limit_k_max 11
_diffrn_reflns_limit_k_min -11
_diffrn_reflns_limit_l_max 12
_diffrn_reflns_limit_l_min -12
_diffrn_reflns_number 11429
_diffrn_reflns_theta_full 27.50
_diffrn_reflns_theta_max 27.50
_diffrn_reflns_theta_min 2.72
_diffrn_standards_number 0
_exptl_absorpt_coefficient_mu 0.409
_exptl_absorpt_correction_T_max 0.9870
_exptl_absorpt_correction_T_min 0.9065
_exptl_absorpt_correction_type multi-scan
_exptl_absorpt_process_details '(SADABS; Bruker, 2005)'
_exptl_crystal_colour Yellow
_exptl_crystal_density_diffrn 1.349
_exptl_crystal_density_method 'not measured'
_exptl_crystal_description Plate
_exptl_crystal_F_000 528
_exptl_crystal_size_max 0.25
_exptl_crystal_size_mid 0.19
_exptl_crystal_size_min 0.03
_refine_diff_density_max 0.229
_refine_diff_density_min -0.193
_refine_ls_extinction_method none
_refine_ls_goodness_of_fit_ref 1.019
_refine_ls_hydrogen_treatment constr
_refine_ls_matrix_type full
_refine_ls_number_parameters 147
_refine_ls_number_reflns 2828
_refine_ls_number_restraints 0
_refine_ls_restrained_S_all 1.019
_refine_ls_R_factor_all 0.1005
_refine_ls_R_factor_gt 0.0517
_refine_ls_shift/su_max 0.001
_refine_ls_shift/su_mean 0.001
_refine_ls_structure_factor_coef Fsqd
_refine_ls_weighting_details 'calc w=1/[\s^2^(Fo^2^)+(0.0454P)^2^+0.2899P] where P=(Fo^2^+2Fc^2^)/3'
_refine_ls_weighting_scheme calc
_refine_ls_wR_factor_gt 0.1007
_refine_ls_wR_factor_ref 0.1176
_reflns_number_gt 1660
_reflns_number_total 2828
_reflns_threshold_expression I>2\s(I)
_cod_data_source_file is2640.cif
_cod_data_source_block I
_cod_original_sg_symbol_H-M 'P 21/c'
_cod_database_code 2228772
_cod_database_fobs_code 2228772

loop_
_symmetry_equiv_pos_as_xyz
'x, y, z'
'-x, y+1/2, -z+1/2'
'-x, -y, -z'
'x, -y-1/2, z-1/2'

loop_
_atom_site_type_symbol
_atom_site_label
_atom_site_fract_x
_atom_site_fract_y
_atom_site_fract_z
_atom_site_U_iso_or_equiv
_atom_site_adp_type
_atom_site_calc_flag
_atom_site_refinement_flags
_atom_site_occupancy
_atom_site_disorder_assembly
_atom_site_disorder_group
S S1 0.43447(5) 0.19481(8) 0.95596(7) 0.0631(2) Uani d . 1 . .
S S2 0.56474(5) 0.40517(9) 0.81756(8) 0.0805(3) Uani d . 1 . .
O O1 0.99330(14) 0.4254(2) 0.7932(2) 0.0899(7) Uani d . 1 . .
N N1 0.30610(16) 0.3239(3) 0.8041(2) 0.0770(7) Uani d . 1 . .
N N2 0.38487(18) 0.3952(3) 0.7726(2) 0.0795(7) Uani d . 1 . .
C C1 0.24763(19) 0.1218(4) 0.9455(3) 0.0849(9) Uani d . 1 . .
H H1A 0.1893 0.1624 0.9098 0.127 Uiso calc R 1 . .
H H1B 0.2534 0.1234 1.0447 0.127 Uiso calc R 1 . .
H H1C 0.2529 0.0178 0.9141 0.127 Uiso calc R 1 . .
C C2 0.32087(18) 0.2174(3) 0.8958(2) 0.0616(7) Uani d . 1 . .
C C3 0.45726(18) 0.3383(3) 0.8427(2) 0.0609(7) Uani d . 1 . .
C C4 0.63995(18) 0.2718(3) 0.9180(3) 0.0672(7) Uani d . 1 . .
H H4A 0.6353 0.2848 1.0159 0.081 Uiso calc R 1 . .
H H4B 0.6239 0.1665 0.8925 0.081 Uiso calc R 1 . .
C C5 0.73488(17) 0.3071(3) 0.8867(2) 0.0581(7) Uani d . 1 . .
C C6 0.7820(2) 0.4335(3) 0.9444(3) 0.0697(8) Uani d . 1 . .
H H6A 0.7551 0.4956 1.0062 0.084 Uiso calc R 1 . .
C C7 0.8673(2) 0.4688(3) 0.9122(3) 0.0738(8) Uani d . 1 . .
H H7A 0.8977 0.5539 0.9528 0.089 Uiso calc R 1 . .
C C8 0.90874(18) 0.3794(3) 0.8200(3) 0.0624(7) Uani d . 1 . .
C C9 0.86360(19) 0.2522(3) 0.7635(3) 0.0678(7) Uani d . 1 . .
H H9A 0.8909 0.1892 0.7029 0.081 Uiso calc R 1 . .
C C10 0.77752(18) 0.2183(3) 0.7970(3) 0.0653(7) Uani d . 1 . .
H H10A 0.7475 0.1324 0.7573 0.078 Uiso calc R 1 . .
C C11 1.0358(2) 0.3427(5) 0.6936(4) 0.1167(14) Uani d . 1 . .
H H11A 1.0964 0.3813 0.6905 0.175 Uiso calc R 1 . .
H H11B 1.0014 0.3548 0.6046 0.175 Uiso calc R 1 . .
H H11C 1.0385 0.2356 0.7180 0.175 Uiso calc R 1 . .

loop_
_atom_site_aniso_label
_atom_site_aniso_U_11
_atom_site_aniso_U_22
_atom_site_aniso_U_33
_atom_site_aniso_U_12
_atom_site_aniso_U_13
_atom_site_aniso_U_23
S1 0.0756(5) 0.0557(4) 0.0557(4) 0.0085(3) -0.0024(3) 0.0090(3)
S2 0.0880(6) 0.0761(6) 0.0793(5) 0.0158(4) 0.0181(4) 0.0313(4)
O1 0.0779(14) 0.0861(16) 0.1076(16) -0.0229(11) 0.0186(12) -0.0254(12)
N1 0.0787(17) 0.0942(19) 0.0594(14) 0.0339(14) 0.0139(12) 0.0159(14)
N2 0.0849(17) 0.0896(18) 0.0665(15) 0.0385(15) 0.0200(13) 0.0277(14)
C1 0.079(2) 0.094(2) 0.079(2) -0.0025(18) -0.0034(16) 0.0020(18)
C2 0.0744(18) 0.0651(18) 0.0449(14) 0.0152(14) 0.0056(13) -0.0067(13)
C3 0.0806(18) 0.0570(17) 0.0466(14) 0.0229(14) 0.0137(13) 0.0045(12)
C4 0.0779(19) 0.0640(18) 0.0595(16) 0.0065(14) 0.0061(14) 0.0151(14)
C5 0.0708(17) 0.0520(16) 0.0507(14) 0.0007(13) 0.0035(13) 0.0073(13)
C6 0.099(2) 0.0566(18) 0.0563(16) -0.0032(16) 0.0208(15) -0.0093(14)
C7 0.099(2) 0.0593(18) 0.0631(17) -0.0209(16) 0.0091(16) -0.0141(15)
C8 0.0659(17) 0.0571(17) 0.0626(17) -0.0049(14) 0.0002(13) -0.0044(14)
C9 0.0701(18) 0.0569(17) 0.0758(18) 0.0007(14) 0.0062(14) -0.0168(15)
C10 0.0701(18) 0.0512(17) 0.0726(18) -0.0057(13) -0.0011(14) -0.0122(14)
C11 0.092(2) 0.105(3) 0.162(4) -0.014(2) 0.051(3) -0.037(3)

loop_
_atom_type_symbol
_atom_type_description
_atom_type_scat_dispersion_real
_atom_type_scat_dispersion_imag
_atom_type_scat_source
C C 0.0033 0.0016 'International Tables Vol C Tables 4.2.6.8 and 6.1.1.4'
H H 0.0000 0.0000 'International Tables Vol C Tables 4.2.6.8 and 6.1.1.4'
N N 0.0061 0.0033 'International Tables Vol C Tables 4.2.6.8 and 6.1.1.4'
S S 0.1246 0.1234 'International Tables Vol C Tables 4.2.6.8 and 6.1.1.4'

loop_
_geom_angle_atom_site_label_1
_geom_angle_atom_site_label_2
_geom_angle_atom_site_label_3
_geom_angle_site_symmetry_1
_geom_angle_site_symmetry_3
_geom_angle
_geom_angle_publ_flag
C3 S1 C2 . . 87.33(13) ?
C3 S2 C4 . . 102.99(12) ?
C8 O1 C11 . . 118.1(2) ?
C2 N1 N2 . . 113.2(2) ?
C3 N2 N1 . . 112.1(2) ?
C2 C1 H1A . . 109.5 ?
C2 C1 H1B . . 109.5 ?
H1A C1 H1B . . 109.5 ?
C2 C1 H1C . . 109.5 ?
H1A C1 H1C . . 109.5 ?
H1B C1 H1C . . 109.5 ?
N1 C2 C1 . . 123.7(3) ?
N1 C2 S1 . . 113.5(2) ?
C1 C2 S1 . . 122.8(2) ?
N2 C3 S1 . . 113.7(2) ?
N2 C3 S2 . . 120.7(2) ?
S1 C3 S2 . . 125.53(16) ?
C5 C4 S2 . . 106.83(17) ?
C5 C4 H4A . . 110.4 ?
S2 C4 H4A . . 110.4 ?
C5 C4 H4B . . 110.4 ?
S2 C4 H4B . . 110.4 ?
H4A C4 H4B . . 108.6 ?
C10 C5 C6 . . 117.3(2) ?
C10 C5 C4 . . 121.5(2) ?
C6 C5 C4 . . 121.2(2) ?
C7 C6 C5 . . 121.3(2) ?
C7 C6 H6A . . 119.4 ?
C5 C6 H6A . . 119.4 ?
C6 C7 C8 . . 120.7(3) ?
C6 C7 H7A . . 119.7 ?
C8 C7 H7A . . 119.7 ?
O1 C8 C9 . . 125.0(2) ?
O1 C8 C7 . . 116.2(2) ?
C9 C8 C7 . . 118.8(3) ?
C8 C9 C10 . . 119.8(3) ?
C8 C9 H9A . . 120.1 ?
C10 C9 H9A . . 120.1 ?
C5 C10 C9 . . 122.2(2) ?
C5 C10 H10A . . 118.9 ?
C9 C10 H10A . . 118.9 ?
O1 C11 H11A . . 109.5 ?
O1 C11 H11B . . 109.5 ?
H11A C11 H11B . . 109.5 ?
O1 C11 H11C . . 109.5 ?
H11A C11 H11C . . 109.5 ?
H11B C11 H11C . . 109.5 ?

loop_
_geom_bond_atom_site_label_1
_geom_bond_atom_site_label_2
_geom_bond_site_symmetry_2
_geom_bond_distance
_geom_bond_publ_flag
S1 C3 . 1.723(3) ?
S1 C2 . 1.725(3) ?
S2 C3 . 1.734(3) ?
S2 C4 . 1.814(3) ?
O1 C8 . 1.365(3) ?
O1 C11 . 1.410(3) ?
N1 C2 . 1.288(3) ?
N1 N2 . 1.383(3) ?
N2 C3 . 1.300(3) ?
C1 C2 . 1.488(4) ?
C1 H1A . 0.9600 ?
C1 H1B . 0.9600 ?
C1 H1C . 0.9600 ?
C4 C5 . 1.500(3) ?
C4 H4A . 0.9700 ?
C4 H4B . 0.9700 ?
C5 C10 . 1.371(3) ?
C5 C6 . 1.386(4) ?
C6 C7 . 1.367(4) ?
C6 H6A . 0.9300 ?
C7 C8 . 1.382(4) ?
C7 H7A . 0.9300 ?
C8 C9 . 1.373(4) ?
C9 C10 . 1.380(3) ?
C9 H9A . 0.9300 ?
C10 H10A . 0.9300 ?
C11 H11A . 0.9600 ?
C11 H11B . 0.9600 ?
C11 H11C . 0.9600 ?

loop_
_geom_hbond_atom_site_label_D
_geom_hbond_atom_site_label_H
_geom_hbond_atom_site_label_A
_geom_hbond_site_symmetry_A
_geom_hbond_distance_DH
_geom_hbond_distance_HA
_geom_hbond_distance_DA
_geom_hbond_angle_DHA
_geom_hbond_publ_flag
C1 H1B N1 4_566 0.96 2.59 3.532(4) 164 y

loop_
_geom_torsion_atom_site_label_1
_geom_torsion_atom_site_label_2
_geom_torsion_atom_site_label_3
_geom_torsion_atom_site_label_4
_geom_torsion_site_symmetry_1
_geom_torsion_site_symmetry_2
_geom_torsion_site_symmetry_3
_geom_torsion_site_symmetry_4
_geom_torsion
_geom_torsion_publ_flag
C2 N1 N2 C3 . . . . 0.2(3) ?
N2 N1 C2 C1 . . . . -178.9(2) ?
N2 N1 C2 S1 . . . . 0.9(3) ?
C3 S1 C2 N1 . . . . -1.3(2) ?
C3 S1 C2 C1 . . . . 178.5(2) ?
N1 N2 C3 S1 . . . . -1.3(3) ?
N1 N2 C3 S2 . . . . 178.12(18) ?
C2 S1 C3 N2 . . . . 1.5(2) ?
C2 S1 C3 S2 . . . . -177.88(18) ?
C4 S2 C3 N2 . . . . -171.8(2) ?
C4 S2 C3 S1 . . . . 7.5(2) ?
C3 S2 C4 C5 . . . . 172.25(18) ?
S2 C4 C5 C10 . . . . -101.5(3) ?
S2 C4 C5 C6 . . . . 76.6(3) ?
C10 C5 C6 C7 . . . . 0.5(4) ?
C4 C5 C6 C7 . . . . -177.7(2) ?
C5 C6 C7 C8 . . . . 0.4(4) ?
C11 O1 C8 C9 . . . . 4.2(4) ?
C11 O1 C8 C7 . . . . -176.3(3) ?
C6 C7 C8 O1 . . . . 179.1(2) ?
C6 C7 C8 C9 . . . . -1.4(4) ?
O1 C8 C9 C10 . . . . -179.1(3) ?
C7 C8 C9 C10 . . . . 1.5(4) ?
C6 C5 C10 C9 . . . . -0.4(4) ?
C4 C5 C10 C9 . . . . 177.8(2) ?
C8 C9 C10 C5 . . . . -0.6(4) ?

loop_
_cod_related_entry_id
_cod_related_entry_database
_cod_related_entry_code
1 ChemSpider 691615
